data_7155521
loop_
_publ_author_name
'Carella, Andrea'
'Ramos Ferronatto, Gabriel'
'Marotta, Emanuela'
'Mazzanti, Andrea'
'Righi, Paolo'
'Paolucci, Claudio'

_publ_section_title
;
 Betti's base for crystallization-induced deracemization of substituted
 aldehydes: synthesis of enantiopure amorolfine and fenpropimorph.
;
_journal_issue 14
_journal_name_full 'Organic &amp; biomolecular chemistry'
_journal_page_first 2968
_journal_page_last 2978
_journal_paper_doi 10.1039/c6ob02765b
_journal_volume 15
_journal_year 2017
_chemical_absolute_configuration ad
_chemical_formula_sum 'C21 H19 N O2 S'
_chemical_formula_weight 349.43
_chemical_name_common 'compound (+) 14d'
_space_group_crystal_system monoclinic
_space_group_IT_number 4
_space_group_name_Hall 'P 2yb'
_space_group_name_H-M_alt 'P 1 21 1'
_symmetry_space_group_name_Hall 'P 2yb'
_symmetry_space_group_name_H-M 'P 1 21 1'
_atom_sites_solution_hydrogens geom
_audit_creation_date 04/26/2016
_audit_creation_method SHELXL-2014/7
_audit_update_record
;
2016-12-13 deposited with the CCDC.
2017-03-07 downloaded from the CCDC.
;
_cell_angle_alpha 90
_cell_angle_beta 106.2280(10)
_cell_angle_gamma 90
_cell_formula_units_Z 4
_cell_length_a 7.1265(7)
_cell_length_b 28.922(3)
_cell_length_c 11.2917(10)
_cell_measurement_reflns_used 384
_cell_measurement_temperature 296(2)
_cell_measurement_theta_max 25.50
_cell_measurement_theta_min 1.41
_cell_volume 2234.6(4)
_computing_structure_refinement 'SHELXL-2014/7 (Sheldrick, 2014)'
_diffrn_ambient_temperature 296(2)
_diffrn_measured_fraction_theta_full 1.000
_diffrn_measured_fraction_theta_max 1.000
_diffrn_measurement_device_type 'CCD area detector'
_diffrn_measurement_method 'phi and omega scans'
_diffrn_radiation_type MoK\a
_diffrn_radiation_wavelength 0.71073
_diffrn_reflns_av_R_equivalents 0.0243
_diffrn_reflns_av_unetI/netI 0.0297
_diffrn_reflns_Laue_measured_fraction_full 1.000
_diffrn_reflns_Laue_measured_fraction_max 1.000
_diffrn_reflns_limit_h_max 8
_diffrn_reflns_limit_h_min -8
_diffrn_reflns_limit_k_max 35
_diffrn_reflns_limit_k_min -35
_diffrn_reflns_limit_l_max 13
_diffrn_reflns_limit_l_min -13
_diffrn_reflns_number 22626
_diffrn_reflns_point_group_measured_fraction_full 0.999
_diffrn_reflns_point_group_measured_fraction_max 0.999
_diffrn_reflns_theta_full 25.242
_diffrn_reflns_theta_max 25.500
_diffrn_reflns_theta_min 1.408
_exptl_absorpt_coefficient_mu 0.156
_exptl_crystal_colour colorless
_exptl_crystal_density_diffrn 1.039
_exptl_crystal_description needle
_exptl_crystal_F_000 736
_exptl_crystal_recrystallization_method 'Re-crystallisation from solvent'
_exptl_crystal_size_max 0.450
_exptl_crystal_size_mid 0.200
_exptl_crystal_size_min 0.200
_refine_diff_density_max 0.608
_refine_diff_density_min -0.274
_refine_diff_density_rms 0.079
_refine_ls_abs_structure_details
;
 Flack x determined using 1925 quotients [(I+)-(I-)]/[(I+)+(I-)]
 (Parsons, Flack and Wagner, Acta Cryst. B69 (2013) 249-259).
;
_refine_ls_abs_structure_Flack 0.09(2)
_refine_ls_extinction_method none
_refine_ls_goodness_of_fit_ref 0.879
_refine_ls_hydrogen_treatment constr
_refine_ls_matrix_type full
_refine_ls_number_parameters 415
_refine_ls_number_reflns 8312
_refine_ls_number_restraints 4
_refine_ls_restrained_S_all 0.880
_refine_ls_R_factor_all 0.1279
_refine_ls_R_factor_gt 0.0933
_refine_ls_shift/su_max 0.001
_refine_ls_shift/su_mean 0.000
_refine_ls_structure_factor_coef Fsqd
_refine_ls_weighting_details 'w=1/[\s^2^(Fo^2^)+(0.1745P)^2^+1.7294P] where P=(Fo^2^+2Fc^2^)/3'
_refine_ls_weighting_scheme calc
_refine_ls_wR_factor_gt 0.2460
_refine_ls_wR_factor_ref 0.2878
_reflns_Friedel_coverage 0.956
_reflns_Friedel_fraction_full 0.997
_reflns_Friedel_fraction_max 0.997
_reflns_number_gt 5133
_reflns_number_total 8312
_reflns_threshold_expression 'I > 2\s(I)'
_cod_data_source_file c6ob02765b2.cif
_cod_data_source_block tosilato_a
_cod_depositor_comments 'Adding full bibliography for 7155521.cif.'
_cod_database_code 7155521
_shelx_shelxl_version_number 2014/7
_shelx_space_group_comment
;
The symmetry employed for this shelxl refinement is uniquely defined
by the following loop, which should always be used as a source of
symmetry information in preference to the above space-group names.
They are only intended as comments.
;
_shelx_estimated_absorpt_t_min 0.933
_shelx_estimated_absorpt_t_max 0.970

loop_
_space_group_symop_operation_xyz
'x, y, z'
'-x, y+1/2, -z'

loop_
_atom_site_label
_atom_site_type_symbol
_atom_site_fract_x
_atom_site_fract_y
_atom_site_fract_z
_atom_site_U_iso_or_equiv
_atom_site_adp_type
_atom_site_occupancy
_atom_site_site_symmetry_order
_atom_site_calc_flag
_atom_site_refinement_flags_posn
_atom_site_refinement_flags_adp
S001 S 1.1836(3) 0.53340(8) 0.5700(2) 0.0947(7) Uani 1 1 d . .
S002 S 0.2224(3) 0.41109(8) 0.8243(2) 0.0921(7) Uani 1 1 d . .
O003 O 0.0557(9) 0.4362(2) 0.7570(6) 0.1021(19) Uani 1 1 d . .
O004 O 1.3470(10) 0.5058(3) 0.6384(7) 0.109(2) Uani 1 1 d . .
N1 N 0.3760(11) 0.4142(3) 0.7439(6) 0.093(2) Uani 1 1 d . .
O006 O 0.2030(13) 0.3647(3) 0.8593(9) 0.134(3) Uani 1 1 d . .
O007 O 1.2104(12) 0.5809(3) 0.5546(8) 0.130(3) Uani 1 1 d . .
C51 C 1.0926(11) 0.5078(3) 0.4251(8) 0.082(2) Uani 1 1 d . .
C54 C 0.9526(12) 0.4672(5) 0.1927(9) 0.101(3) Uani 1 1 d . .
N2 N 1.0193(12) 0.5273(3) 0.6441(7) 0.100(2) Uani 1 1 d . .
C59 C 0.8440(14) 0.5935(3) 0.7062(8) 0.089(2) Uani 1 1 d . .
H59 H 0.9688 0.6100 0.7242 0.107 Uiso 1 1 calc R U
C53 C 0.9898(15) 0.4416(4) 0.2978(10) 0.102(3) Uani 1 1 d . .
H53 H 0.9679 0.4099 0.2916 0.123 Uiso 1 1 calc R U
C55 C 0.9855(15) 0.5130(6) 0.2049(9) 0.113(4) Uani 1 1 d . .
H55 H 0.9594 0.5310 0.1338 0.135 Uiso 1 1 calc R U
C15 C 0.7714(18) 0.2944(5) 0.3078(11) 0.128(4) Uani 1 1 d . .
C12 C 0.6628(14) 0.3532(3) 0.4782(9) 0.096(3) Uani 1 1 d . .
C52 C 1.0586(13) 0.4611(3) 0.4128(8) 0.089(2) Uani 1 1 d . .
H52 H 1.0823 0.4425 0.4826 0.107 Uiso 1 1 calc R U
C61 C 0.8317(18) 0.5691(4) 0.8253(10) 0.110(3) Uani 1 1 d . .
H61A H 0.7051 0.5543 0.8103 0.132 Uiso 1 1 calc R U
H61B H 0.9309 0.5452 0.8465 0.132 Uiso 1 1 calc R U
C62 C 0.8594(18) 0.6015(4) 0.9316(10) 0.104(3) Uani 1 1 d . .
C6 C 0.3466(14) 0.4877(4) 0.9631(9) 0.100(3) Uani 1 1 d . .
H6 H 0.3156 0.5039 0.8890 0.120 Uiso 1 1 calc R U
C9 C 0.6086(14) 0.3582(3) 0.6876(8) 0.094(3) Uani 1 1 d . .
H9 H 0.7419 0.3465 0.7211 0.112 Uiso 1 1 calc R U
C4 C 0.4649(15) 0.4897(8) 1.1845(12) 0.132(6) Uani 1 1 d . .
C11 C 0.6045(15) 0.3834(3) 0.5706(9) 0.094(2) Uani 1 1 d . .
H11A H 0.6924 0.4096 0.5902 0.113 Uiso 1 1 calc R U
H11B H 0.4736 0.3951 0.5339 0.113 Uiso 1 1 calc R U
C1 C 0.3210(11) 0.4396(4) 0.9648(7) 0.082(2) Uani 1 1 d . .
C8 C 0.5707(15) 0.3908(4) 0.7838(9) 0.102(3) Uani 1 1 d . .
H8A H 0.5791 0.3734 0.8586 0.122 Uiso 1 1 calc R U
H8B H 0.6723 0.4142 0.8031 0.122 Uiso 1 1 calc R U
C56 C 1.0577(13) 0.5351(4) 0.3200(9) 0.096(3) Uani 1 1 d . .
H56 H 1.0810 0.5668 0.3254 0.115 Uiso 1 1 calc R U
C16 C 0.9053(15) 0.3103(4) 0.4102(10) 0.106(3) Uani 1 1 d . .
H16 H 1.0354 0.3017 0.4238 0.127 Uiso 1 1 calc R U
C58 C 0.8423(15) 0.5569(4) 0.6084(9) 0.099(3) Uani 1 1 d . .
H58A H 0.7269 0.5377 0.5967 0.119 Uiso 1 1 calc R U
H58B H 0.8354 0.5721 0.5307 0.119 Uiso 1 1 calc R U
C17 C 0.8571(14) 0.3380(4) 0.4926(9) 0.099(3) Uani 1 1 d . .
H17 H 0.9547 0.3476 0.5616 0.118 Uiso 1 1 calc R U
C63 C 1.0472(18) 0.6169(4) 0.9953(10) 0.112(3) Uani 1 1 d . .
H63 H 1.1538 0.6065 0.9704 0.134 Uiso 1 1 calc R U
C57 C 0.8789(15) 0.4473(6) 0.0694(9) 0.141(5) Uani 1 1 d . .
H57A H 0.8161 0.4710 0.0124 0.212 Uiso 1 1 calc R U
H57B H 0.7864 0.4233 0.0709 0.212 Uiso 1 1 calc R U
H57C H 0.9857 0.4345 0.0439 0.212 Uiso 1 1 calc R U
C5 C 0.4194(14) 0.5104(4) 1.0749(10) 0.106(3) Uani 1 1 d . .
H5 H 0.4376 0.5423 1.0731 0.127 Uiso 1 1 calc R U
C3 C 0.4439(17) 0.4417(9) 1.1832(11) 0.144(6) Uani 1 1 d . .
H3 H 0.4814 0.4255 1.2572 0.173 Uiso 1 1 calc R U
C2 C 0.3692(15) 0.4180(5) 1.0752(10) 0.112(4) Uani 1 1 d . .
H2 H 0.3513 0.3862 1.0780 0.135 Uiso 1 1 calc R U
C60 C 0.6834(18) 0.6276(5) 0.6583(12) 0.123(4) Uani 1 1 d . .
H60A H 0.7253 0.6505 0.6094 0.185 Uiso 1 1 calc R U
H60B H 0.6517 0.6424 0.7263 0.185 Uiso 1 1 calc R U
H60C H 0.5701 0.6119 0.6084 0.185 Uiso 1 1 calc R U
C64 C 0.714(2) 0.6174(5) 0.9759(14) 0.139(4) Uani 1 1 d . .
H64 H 0.5873 0.6078 0.9366 0.166 Uiso 1 1 calc R U
C14 C 0.582(2) 0.3058(6) 0.2941(12) 0.159(6) Uani 1 1 d . .
H14 H 0.4851 0.2934 0.2288 0.191 Uiso 1 1 calc R U
C13 C 0.5298(19) 0.3361(6) 0.3770(12) 0.148(6) Uani 1 1 d . .
H13 H 0.3996 0.3448 0.3619 0.178 Uiso 1 1 calc R U
C66 C 1.078(2) 0.6472(4) 1.0946(11) 0.122(4) Uani 1 1 d . .
H66 H 1.2043 0.6578 1.1318 0.147 Uiso 1 1 calc R U
C67 C 0.930(3) 0.6617(5) 1.1383(11) 0.135(5) Uani 1 1 d . .
C10 C 0.474(2) 0.3169(4) 0.6704(13) 0.125(4) Uani 1 1 d . .
H10A H 0.3442 0.3261 0.6262 0.188 Uiso 1 1 calc R U
H10B H 0.4745 0.3048 0.7495 0.188 Uiso 1 1 calc R U
H10C H 0.5192 0.2935 0.6243 0.188 Uiso 1 1 calc R U
C7 C 0.5454(17) 0.5132(8) 1.3059(12) 0.187(9) Uani 1 1 d . .
H7A H 0.4810 0.5424 1.3053 0.281 Uiso 1 1 calc R U
H7B H 0.6831 0.5182 1.3201 0.281 Uiso 1 1 calc R U
H7C H 0.5238 0.4941 1.3705 0.281 Uiso 1 1 calc R U
C65 C 0.740(3) 0.6462(6) 1.0736(19) 0.161(6) Uani 1 1 d . .
H65 H 0.6330 0.6559 1.0985 0.193 Uiso 1 1 calc R U
C68 C 0.963(3) 0.6989(6) 1.2474(17) 0.164(6) Uiso 1 1 d . .
C70 C 1.161(4) 0.6907(10) 1.336(3) 0.230(9) Uiso 1 1 d . .
C71 C 0.951(4) 0.7498(11) 1.172(3) 0.247(11) Uiso 1 1 d . .
C69 C 0.821(5) 0.6751(13) 1.339(4) 0.295(15) Uiso 1 1 d . .
C18 C 0.820(3) 0.2576(6) 0.2156(17) 0.161(5) Uiso 1 1 d D .
C19 C 1.028(4) 0.2631(14) 0.213(4) 0.296(15) Uiso 1 1 d D .
C20 C 0.759(5) 0.2078(10) 0.247(3) 0.273(13) Uiso 1 1 d D .
C21 C 0.772(7) 0.2835(15) 0.091(3) 0.35(2) Uiso 1 1 d D .

loop_
_atom_site_aniso_label
_atom_site_aniso_U_11
_atom_site_aniso_U_22
_atom_site_aniso_U_33
_atom_site_aniso_U_23
_atom_site_aniso_U_13
_atom_site_aniso_U_12
S001 0.0876(14) 0.0942(16) 0.0915(14) 0.0054(12) 0.0069(11) -0.0161(12)
S002 0.0899(15) 0.0905(15) 0.0941(14) -0.0075(12) 0.0227(12) -0.0135(12)
O003 0.079(4) 0.111(5) 0.108(5) -0.012(4) 0.014(3) -0.011(3)
O004 0.081(4) 0.121(5) 0.105(5) 0.014(4) -0.005(3) -0.003(4)
N1 0.096(5) 0.109(5) 0.077(4) -0.010(4) 0.029(3) 0.005(4)
O006 0.155(7) 0.088(5) 0.173(8) 0.013(5) 0.066(6) -0.017(4)
O007 0.129(6) 0.085(5) 0.156(7) 0.004(4) 0.005(5) -0.034(4)
C51 0.060(4) 0.104(6) 0.084(5) 0.012(5) 0.023(4) -0.007(4)
C54 0.064(5) 0.165(11) 0.079(6) -0.012(7) 0.031(4) 0.002(6)
N2 0.098(5) 0.115(6) 0.085(4) -0.013(4) 0.021(4) -0.006(5)
C59 0.093(6) 0.085(5) 0.089(6) -0.006(4) 0.024(4) -0.011(5)
C53 0.094(6) 0.116(8) 0.093(7) 0.000(6) 0.021(5) -0.001(5)
C55 0.088(6) 0.189(13) 0.066(6) 0.039(7) 0.030(5) 0.014(7)
C15 0.109(8) 0.169(11) 0.107(8) -0.067(8) 0.032(6) -0.006(7)
C12 0.099(6) 0.099(6) 0.085(6) -0.006(5) 0.020(5) -0.002(5)
C52 0.095(6) 0.086(6) 0.078(5) 0.001(4) 0.012(4) -0.004(5)
C61 0.133(8) 0.089(6) 0.109(7) -0.006(5) 0.037(6) -0.008(6)
C62 0.132(9) 0.093(6) 0.092(6) -0.009(5) 0.039(6) 0.002(6)
C6 0.084(6) 0.125(9) 0.080(6) -0.012(5) 0.004(4) -0.005(5)
C9 0.094(6) 0.100(6) 0.086(6) -0.006(5) 0.026(5) 0.001(5)
C4 0.056(5) 0.256(18) 0.085(8) -0.043(10) 0.021(5) 0.019(8)
C11 0.102(6) 0.092(6) 0.088(6) -0.007(5) 0.028(5) 0.000(5)
C1 0.067(4) 0.110(7) 0.068(5) 0.004(4) 0.017(4) 0.008(4)
C8 0.107(7) 0.116(7) 0.077(5) -0.008(5) 0.017(5) 0.017(6)
C56 0.080(5) 0.115(7) 0.095(6) 0.030(6) 0.030(5) 0.001(5)
C16 0.085(6) 0.126(8) 0.112(7) -0.027(6) 0.034(5) -0.005(5)
C58 0.102(6) 0.106(6) 0.082(5) -0.012(5) 0.013(5) -0.010(5)
C17 0.082(5) 0.121(7) 0.092(6) -0.035(5) 0.024(5) -0.014(5)
C63 0.119(8) 0.122(8) 0.097(7) -0.021(6) 0.033(6) 0.017(6)
C57 0.085(6) 0.274(17) 0.067(5) -0.026(8) 0.026(5) 0.017(8)
C5 0.088(6) 0.131(8) 0.093(7) -0.027(6) 0.016(5) -0.001(6)
C3 0.075(7) 0.29(2) 0.067(7) 0.019(10) 0.023(5) 0.024(10)
C2 0.087(6) 0.154(10) 0.102(8) 0.036(7) 0.037(5) 0.009(6)
C60 0.125(9) 0.126(9) 0.114(8) 0.002(7) 0.026(7) 0.001(7)
C64 0.145(10) 0.148(11) 0.145(10) -0.020(9) 0.078(9) -0.005(9)
C14 0.111(9) 0.241(18) 0.110(9) -0.087(10) 0.006(7) 0.006(9)
C13 0.109(8) 0.202(14) 0.114(8) -0.064(9) -0.001(7) 0.034(8)
C66 0.143(9) 0.113(8) 0.114(8) -0.028(6) 0.041(7) 0.006(7)
C67 0.195(15) 0.117(9) 0.101(8) -0.023(7) 0.053(9) 0.018(9)
C10 0.141(10) 0.093(7) 0.156(10) -0.013(7) 0.065(8) -0.007(7)
C7 0.079(6) 0.37(3) 0.104(8) -0.101(13) 0.020(6) 0.010(10)
C65 0.160(13) 0.160(13) 0.199(16) -0.027(12) 0.110(13) -0.012(11)

loop_
_atom_type_symbol
_atom_type_description
_atom_type_scat_dispersion_real
_atom_type_scat_dispersion_imag
_atom_type_scat_source
C C 0.0033 0.0016 'International Tables Vol C Tables 4.2.6.8 and 6.1.1.4'
H H 0.0000 0.0000 'International Tables Vol C Tables 4.2.6.8 and 6.1.1.4'
N N 0.0061 0.0033 'International Tables Vol C Tables 4.2.6.8 and 6.1.1.4'
O O 0.0106 0.0060 'International Tables Vol C Tables 4.2.6.8 and 6.1.1.4'
S S 0.1246 0.1234 'International Tables Vol C Tables 4.2.6.8 and 6.1.1.4'

loop_
_geom_angle_atom_site_label_1
_geom_angle_atom_site_label_2
_geom_angle_atom_site_label_3
_geom_angle
O007 S001 O004 119.3(5)
O007 S001 N2 108.2(5)
O004 S001 N2 104.7(5)
O007 S001 C51 109.0(5)
O004 S001 C51 107.4(5)
N2 S001 C51 107.7(4)
O006 S002 O003 120.2(5)
O006 S002 N1 110.3(5)
O003 S002 N1 105.6(4)
O006 S002 C1 103.8(5)
O003 S002 C1 107.9(4)
N1 S002 C1 108.7(4)
C8 N1 S002 121.6(6)
C52 C51 C56 119.3(9)
C52 C51 S001 121.4(7)
C56 C51 S001 119.3(8)
C53 C54 C55 117.4(10)
C53 C54 C57 123.2(14)
C55 C54 C57 119.4(13)
C58 N2 S001 118.4(7)
C60 C59 C58 110.3(8)
C60 C59 C61 113.1(9)
C58 C59 C61 108.9(8)
C60 C59 H59 108.1
C58 C59 H59 108.1
C61 C59 H59 108.1
C54 C53 C52 122.2(11)
C54 C53 H53 118.9
C52 C53 H53 118.9
C54 C55 C56 123.3(9)
C54 C55 H55 118.3
C56 C55 H55 118.3
C14 C15 C16 117.0(10)
C14 C15 C18 118.7(11)
C16 C15 C18 123.6(12)
C13 C12 C17 114.3(9)
C13 C12 C11 122.1(10)
C17 C12 C11 123.4(8)
C51 C52 C53 120.4(9)
C51 C52 H52 119.8
C53 C52 H52 119.8
C62 C61 C59 112.8(8)
C62 C61 H61A 109.0
C59 C61 H61A 109.0
C62 C61 H61B 109.0
C59 C61 H61B 109.0
H61A C61 H61B 107.8
C64 C62 C63 115.0(11)
C64 C62 C61 124.7(12)
C63 C62 C61 120.3(10)
C1 C6 C5 118.3(10)
C1 C6 H6 120.9
C5 C6 H6 120.9
C11 C9 C10 114.5(9)
C11 C9 C8 111.5(8)
C10 C9 C8 110.5(9)
C11 C9 H9 106.6
C10 C9 H9 106.6
C8 C9 H9 106.6
C5 C4 C3 116.2(12)
C5 C4 C7 125.4(19)
C3 C4 C7 118.3(17)
C9 C11 C12 112.9(8)
C9 C11 H11A 109.0
C12 C11 H11A 109.0
C9 C11 H11B 109.0
C12 C11 H11B 109.0
H11A C11 H11B 107.8
C2 C1 C6 118.1(10)
C2 C1 S002 123.6(9)
C6 C1 S002 118.3(7)
N1 C8 C9 113.6(8)
N1 C8 H8A 108.8
C9 C8 H8A 108.8
N1 C8 H8B 108.8
C9 C8 H8B 108.8
H8A C8 H8B 107.7
C51 C56 C55 117.4(11)
C51 C56 H56 121.3
C55 C56 H56 121.3
C17 C16 C15 122.5(10)
C17 C16 H16 118.8
C15 C16 H16 118.8
N2 C58 C59 111.7(7)
N2 C58 H58A 109.3
C59 C58 H58A 109.3
N2 C58 H58B 109.3
C59 C58 H58B 109.3
H58A C58 H58B 108.0
C16 C17 C12 122.5(9)
C16 C17 H17 118.8
C12 C17 H17 118.8
C66 C63 C62 121.8(10)
C66 C63 H63 119.1
C62 C63 H63 119.1
C54 C57 H57A 109.5
C54 C57 H57B 109.5
H57A C57 H57B 109.5
C54 C57 H57C 109.5
H57A C57 H57C 109.5
H57B C57 H57C 109.5
C4 C5 C6 124.3(13)
C4 C5 H5 117.9
C6 C5 H5 117.9
C2 C3 C4 121.4(13)
C2 C3 H3 119.3
C4 C3 H3 119.3
C1 C2 C3 121.7(14)
C1 C2 H2 119.2
C3 C2 H2 119.2
C59 C60 H60A 109.5
C59 C60 H60B 109.5
H60A C60 H60B 109.5
C59 C60 H60C 109.5
H60A C60 H60C 109.5
H60B C60 H60C 109.5
C65 C64 C62 124.4(15)
C65 C64 H64 117.8
C62 C64 H64 117.8
C15 C14 C13 121.1(11)
C15 C14 H14 119.4
C13 C14 H14 119.4
C12 C13 C14 122.4(12)
C12 C13 H13 118.8
C14 C13 H13 118.8
C63 C66 C67 121.6(13)
C63 C66 H66 119.2
C67 C66 H66 119.2
C65 C67 C66 116.4(11)
C65 C67 C68 121.4(14)
C66 C67 C68 121.9(15)
C9 C10 H10A 109.5
C9 C10 H10B 109.5
H10A C10 H10B 109.5
C9 C10 H10C 109.5
H10A C10 H10C 109.5
H10B C10 H10C 109.5
C4 C7 H7A 109.5
C4 C7 H7B 109.5
H7A C7 H7B 109.5
C4 C7 H7C 109.5
H7A C7 H7C 109.5
H7B C7 H7C 109.5
C64 C65 C67 120.7(13)
C64 C65 H65 119.7
C67 C65 H65 119.7
C70 C68 C71 111.9(19)
C70 C68 C69 97.8(19)
C71 C68 C69 132(2)
C70 C68 C67 108.1(17)
C71 C68 C67 102.9(16)
C69 C68 C67 101.9(17)
C19 C18 C20 116(2)
C19 C18 C21 84(2)
C20 C18 C21 130(3)
C19 C18 C15 110(2)
C20 C18 C15 109.9(17)
C21 C18 C15 104(2)
C18 C19 C21 48.8(15)
C18 C21 C19 46.8(14)

loop_
_geom_bond_atom_site_label_1
_geom_bond_atom_site_label_2
_geom_bond_distance
S001 O007 1.405(8)
S001 O004 1.444(7)
S001 N2 1.628(9)
S001 C51 1.748(10)
S002 O006 1.416(8)
S002 O003 1.419(7)
S002 N1 1.608(8)
S002 C1 1.751(9)
N1 C8 1.496(12)
C51 C52 1.372(13)
C51 C56 1.389(12)
C54 C53 1.360(16)
C54 C55 1.345(17)
C54 C57 1.462(15)
N2 C58 1.485(13)
C59 C60 1.494(15)
C59 C58 1.526(13)
C59 C61 1.543(14)
C59 H59 0.9800
C53 C52 1.374(14)
C53 H53 0.9300
C55 C56 1.411(17)
C55 H55 0.9300
C15 C14 1.355(17)
C15 C16 1.358(15)
C15 C18 1.59(2)
C12 C13 1.358(14)
C12 C17 1.418(13)
C12 C11 1.504(13)
C52 H52 0.9300
C61 C62 1.492(14)
C61 H61A 0.9700
C61 H61B 0.9700
C62 C64 1.350(17)
C62 C63 1.403(16)
C6 C1 1.406(14)
C6 C5 1.389(14)
C6 H6 0.9300
C9 C11 1.501(13)
C9 C10 1.509(15)
C9 C8 1.517(13)
C9 H9 0.9800
C4 C5 1.331(19)
C4 C3 1.39(2)
C4 C7 1.494(18)
C11 H11A 0.9700
C11 H11B 0.9700
C1 C2 1.350(13)
C8 H8A 0.9700
C8 H8B 0.9700
C56 H56 0.9300
C16 C17 1.344(13)
C16 H16 0.9300
C58 H58A 0.9700
C58 H58B 0.9700
C17 H17 0.9300
C63 C66 1.392(15)
C63 H63 0.9300
C57 H57A 0.9600
C57 H57B 0.9600
C57 H57C 0.9600
C5 H5 0.9300
C3 C2 1.37(2)
C3 H3 0.9300
C2 H2 0.9300
C60 H60A 0.9600
C60 H60B 0.9600
C60 H60C 0.9600
C64 C65 1.35(2)
C64 H64 0.9300
C14 C13 1.406(17)
C14 H14 0.9300
C13 H13 0.9300
C66 C67 1.351(18)
C66 H66 0.9300
C67 C65 1.42(2)
C67 C68 1.60(2)
C10 H10A 0.9600
C10 H10B 0.9600
C10 H10C 0.9600
C7 H7A 0.9600
C7 H7B 0.9600
C7 H7C 0.9600
C65 H65 0.9300
C68 C70 1.51(3)
C68 C71 1.69(4)
C68 C69 1.78(4)
C18 C19 1.50(2)
C18 C20 1.57(2)
C18 C21 1.54(3)
C19 C21 2.04(5)
